data_4065845
loop_
_publ_author_name
'Bonello, Owen'
'Jones, Cameron'
'Stasch, Andreas'
'Woodul, William D.'

_publ_section_title
;
 Group 2 and 12 Metal Gallyl Complexes Containing Unsupported Ga&#x2212;M
 Covalent Bonds (M = Mg, Ca, Sr, Ba, Zn, Cd)&#x2020;
;
_journal_issue 21
_journal_name_full Organometallics
_journal_page_first 4914
_journal_paper_doi 10.1021/om1001606
_journal_volume 29
_journal_year 2010
_chemical_formula_sum 'C41 H71 Cd2 I4 Li N2 O3'
_chemical_formula_weight 1379.34
_chemical_name_systematic
; 
 ? 
;
_space_group_IT_number 14
_symmetry_cell_setting monoclinic
_symmetry_space_group_name_Hall '-P 2yn'
_symmetry_space_group_name_H-M 'P 1 21/n 1'
_atom_sites_solution_hydrogens geom
_atom_sites_solution_primary direct
_atom_sites_solution_secondary difmap
_audit_creation_method SHELXL-97
_cell_angle_alpha 90.00
_cell_angle_beta 114.25(3)
_cell_angle_gamma 90.00
_cell_formula_units_Z 4
_cell_length_a 12.198(2)
_cell_length_b 31.144(6)
_cell_length_c 14.723(3)
_cell_measurement_temperature 123(2)
_cell_volume 5100(2)
_computing_structure_refinement 'SHELXL-97 (Sheldrick, 1997)'
_computing_structure_solution 'SHELXS-97 (Sheldrick, 1990)'
_diffrn_ambient_temperature 123(2)
_diffrn_measured_fraction_theta_full 0.996
_diffrn_measured_fraction_theta_max 0.996
_diffrn_measurement_device_type 'Nonius Kappa CCD'
_diffrn_radiation_monochromator graphite
_diffrn_radiation_source 'fine-focus sealed tube'
_diffrn_radiation_type MoK\a
_diffrn_radiation_wavelength 0.71073
_diffrn_reflns_av_R_equivalents 0.0283
_diffrn_reflns_av_sigmaI/netI 0.0371
_diffrn_reflns_limit_h_max 16
_diffrn_reflns_limit_h_min -16
_diffrn_reflns_limit_k_max 41
_diffrn_reflns_limit_k_min -41
_diffrn_reflns_limit_l_max 19
_diffrn_reflns_limit_l_min -19
_diffrn_reflns_number 23495
_diffrn_reflns_theta_full 28.00
_diffrn_reflns_theta_max 28.00
_diffrn_reflns_theta_min 3.04
_exptl_absorpt_coefficient_mu 3.289
_exptl_absorpt_correction_T_max 0.491
_exptl_absorpt_correction_T_min 0.363
_exptl_absorpt_correction_type multi-scan
_exptl_absorpt_process_details 'Sortav (Blessing, 1995)'
_exptl_crystal_colour colorless
_exptl_crystal_density_diffrn 1.797
_exptl_crystal_density_method 'not measured'
_exptl_crystal_description block
_exptl_crystal_F_000 2664
_exptl_crystal_size_max 0.40
_exptl_crystal_size_mid 0.30
_exptl_crystal_size_min 0.25
_refine_diff_density_max 0.879
_refine_diff_density_min -1.587
_refine_diff_density_rms 0.127
_refine_ls_extinction_method none
_refine_ls_goodness_of_fit_ref 1.023
_refine_ls_hydrogen_treatment constr
_refine_ls_matrix_type full
_refine_ls_number_parameters 494
_refine_ls_number_reflns 12257
_refine_ls_number_restraints 0
_refine_ls_restrained_S_all 1.023
_refine_ls_R_factor_all 0.0461
_refine_ls_R_factor_gt 0.0335
_refine_ls_shift/su_max 0.001
_refine_ls_shift/su_mean 0.000
_refine_ls_structure_factor_coef Fsqd
_refine_ls_weighting_details 'calc w=1/[\s^2^(Fo^2^)+(0.0469P)^2^+5.3448P] where P=(Fo^2^+2Fc^2^)/3'
_refine_ls_weighting_scheme calc
_refine_ls_wR_factor_gt 0.0814
_refine_ls_wR_factor_ref 0.0876
_reflns_number_gt 10130
_reflns_number_total 12257
_reflns_threshold_expression >2sigma(I)
_cod_data_source_file om1001606_si_002.cif
_cod_data_source_block '[(Nacnac)Cd2I4Li(OEt2)3]'
_cod_original_cell_volume 5099.4(17)
_cod_original_sg_symbol_H-M P2(1)/n
_cod_database_code 4065845

loop_
_symmetry_equiv_pos_as_xyz
'x, y, z'
'-x+1/2, y+1/2, -z+1/2'
'-x, -y, -z'
'x-1/2, -y-1/2, z-1/2'

loop_
_atom_site_label
_atom_site_type_symbol
_atom_site_fract_x
_atom_site_fract_y
_atom_site_fract_z
_atom_site_U_iso_or_equiv
_atom_site_adp_type
_atom_site_occupancy
_atom_site_symmetry_multiplicity
_atom_site_calc_flag
_atom_site_refinement_flags
I1 I 0.96494(2) 0.307640(9) 0.313608(19) 0.03543(7) Uani 1 1 d .
Cd1 Cd 0.84309(2) 0.328681(8) 0.122767(19) 0.02272(6) Uani 1 1 d .
O1 O 1.0430(2) 0.45460(9) -0.30599(19) 0.0304(6) Uani 1 1 d .
N1 N 0.6428(2) 0.32478(9) 0.0558(2) 0.0213(6) Uani 1 1 d .
C1 C 0.4529(3) 0.32122(12) -0.0929(3) 0.0258(7) Uani 1 1 d .
H1A H 0.4177 0.3245 -0.0442 0.039 Uiso 1 1 calc R
H1B H 0.4240 0.2945 -0.1303 0.039 Uiso 1 1 calc R
H1C H 0.4290 0.3456 -0.1391 0.039 Uiso 1 1 calc R
Li1 Li 0.8711(6) 0.4586(2) -0.3375(5) 0.0325(14) Uani 1 1 d .
I2 I 0.85424(2) 0.411858(7) 0.046081(18) 0.02779(6) Uani 1 1 d .
Cd2 Cd 0.68897(2) 0.382613(8) -0.14632(2) 0.02642(7) Uani 1 1 d .
O2 O 0.7743(3) 0.44747(10) -0.4775(2) 0.0397(7) Uani 1 1 d .
N2 N 0.8515(2) 0.28861(9) 0.0010(2) 0.0216(6) Uani 1 1 d .
C2 C 0.5881(3) 0.31986(11) -0.0394(3) 0.0210(7) Uani 1 1 d .
I3 I 0.82669(2) 0.380330(8) -0.25560(2) 0.03571(7) Uani 1 1 d .
O3 O 0.8169(2) 0.51089(9) -0.2981(2) 0.0333(6) Uani 1 1 d .
C3 C 0.6481(3) 0.31245(11) -0.1064(3) 0.0210(7) Uani 1 1 d .
H3 H 0.6081 0.3237 -0.1719 0.025 Uiso 1 1 calc R
I4 I 0.48902(2) 0.433011(9) -0.23519(2) 0.03755(7) Uani 1 1 d .
C4 C 0.7605(3) 0.29020(11) -0.0857(3) 0.0209(7) Uani 1 1 d .
C5 C 0.7643(3) 0.26796(12) -0.1758(3) 0.0261(7) Uani 1 1 d .
H5A H 0.8472 0.2676 -0.1702 0.039 Uiso 1 1 calc R
H5B H 0.7131 0.2835 -0.2363 0.039 Uiso 1 1 calc R
H5C H 0.7352 0.2384 -0.1792 0.039 Uiso 1 1 calc R
C6 C 0.5801(3) 0.33204(12) 0.1190(3) 0.0247(7) Uani 1 1 d .
C7 C 0.5368(3) 0.37318(12) 0.1262(3) 0.0266(7) Uani 1 1 d .
C8 C 0.4881(3) 0.37954(14) 0.1959(3) 0.0337(9) Uani 1 1 d .
H8 H 0.4570 0.4070 0.2009 0.040 Uiso 1 1 calc R
C9 C 0.4840(3) 0.34677(16) 0.2578(3) 0.0388(10) Uani 1 1 d .
H9 H 0.4523 0.3519 0.3060 0.047 Uiso 1 1 calc R
C10 C 0.5261(3) 0.30650(14) 0.2492(3) 0.0356(9) Uani 1 1 d .
H10 H 0.5224 0.2841 0.2915 0.043 Uiso 1 1 calc R
C11 C 0.5743(3) 0.29786(13) 0.1797(3) 0.0285(8) Uani 1 1 d .
C12 C 0.5375(3) 0.41085(12) 0.0614(3) 0.0320(8) Uani 1 1 d .
H12 H 0.5741 0.4010 0.0154 0.038 Uiso 1 1 calc R
C13 C 0.4097(4) 0.42643(16) -0.0021(4) 0.0453(11) Uani 1 1 d .
H13A H 0.3631 0.4030 -0.0451 0.068 Uiso 1 1 calc R
H13B H 0.4128 0.4507 -0.0432 0.068 Uiso 1 1 calc R
H13C H 0.3712 0.4355 0.0416 0.068 Uiso 1 1 calc R
C14 C 0.6121(4) 0.44859(14) 0.1224(4) 0.0463(11) Uani 1 1 d .
H14A H 0.5696 0.4623 0.1586 0.069 Uiso 1 1 calc R
H14B H 0.6241 0.4695 0.0777 0.069 Uiso 1 1 calc R
H14C H 0.6904 0.4381 0.1701 0.069 Uiso 1 1 calc R
C15 C 0.6145(3) 0.25337(13) 0.1679(3) 0.0320(8) Uani 1 1 d .
H15 H 0.6823 0.2561 0.1467 0.038 Uiso 1 1 calc R
C16 C 0.5135(4) 0.22896(16) 0.0872(4) 0.0530(13) Uani 1 1 d .
H16A H 0.4472 0.2248 0.1076 0.079 Uiso 1 1 calc R
H16B H 0.5433 0.2010 0.0769 0.079 Uiso 1 1 calc R
H16C H 0.4848 0.2454 0.0250 0.079 Uiso 1 1 calc R
C17 C 0.6597(4) 0.22735(15) 0.2642(3) 0.0429(10) Uani 1 1 d .
H17A H 0.7226 0.2435 0.3173 0.064 Uiso 1 1 calc R
H17B H 0.6925 0.2000 0.2540 0.064 Uiso 1 1 calc R
H17C H 0.5928 0.2219 0.2833 0.064 Uiso 1 1 calc R
C18 C 0.9539(3) 0.26197(11) 0.0144(2) 0.0226(7) Uani 1 1 d .
C19 C 1.0626(3) 0.28144(12) 0.0236(3) 0.0252(7) Uani 1 1 d .
C20 C 1.1606(3) 0.25468(13) 0.0385(3) 0.0304(8) Uani 1 1 d .
H20 H 1.2345 0.2671 0.0447 0.037 Uiso 1 1 calc R
C21 C 1.1527(3) 0.21096(13) 0.0445(3) 0.0326(8) Uani 1 1 d .
H21 H 1.2198 0.1934 0.0529 0.039 Uiso 1 1 calc R
C22 C 1.0471(3) 0.19259(12) 0.0382(3) 0.0294(8) Uani 1 1 d .
H22 H 1.0434 0.1623 0.0447 0.035 Uiso 1 1 calc R
C23 C 0.9457(3) 0.21721(12) 0.0225(3) 0.0253(7) Uani 1 1 d .
C24 C 1.0788(3) 0.32973(12) 0.0245(3) 0.0289(8) Uani 1 1 d .
H24 H 0.9973 0.3433 -0.0022 0.035 Uiso 1 1 calc R
C25 C 1.1433(4) 0.34495(15) -0.0388(4) 0.0475(12) Uani 1 1 d .
H25A H 1.2241 0.3324 -0.0132 0.071 Uiso 1 1 calc R
H25B H 1.1495 0.3763 -0.0358 0.071 Uiso 1 1 calc R
H25C H 1.0980 0.3359 -0.1079 0.071 Uiso 1 1 calc R
C26 C 1.1480(3) 0.34506(15) 0.1327(3) 0.0392(10) Uani 1 1 d .
H26A H 1.1057 0.3355 0.1731 0.059 Uiso 1 1 calc R
H26B H 1.1530 0.3765 0.1340 0.059 Uiso 1 1 calc R
H26C H 1.2293 0.3329 0.1597 0.059 Uiso 1 1 calc R
C27 C 0.8329(3) 0.19563(11) 0.0208(3) 0.0262(7) Uani 1 1 d .
H27 H 0.7640 0.2159 -0.0109 0.031 Uiso 1 1 calc R
C28 C 0.8022(3) 0.15360(13) -0.0385(3) 0.0333(8) Uani 1 1 d .
H28A H 0.8000 0.1586 -0.1049 0.050 Uiso 1 1 calc R
H28B H 0.7235 0.1433 -0.0448 0.050 Uiso 1 1 calc R
H28C H 0.8635 0.1320 -0.0037 0.050 Uiso 1 1 calc R
C29 C 0.8488(4) 0.18765(14) 0.1276(3) 0.0347(9) Uani 1 1 d .
H29A H 0.9134 0.1667 0.1591 0.052 Uiso 1 1 calc R
H29B H 0.7737 0.1764 0.1275 0.052 Uiso 1 1 calc R
H29C H 0.8697 0.2147 0.1650 0.052 Uiso 1 1 calc R
C30 C 1.0846(4) 0.44739(16) -0.3818(4) 0.0458(11) Uani 1 1 d .
H30A H 1.1530 0.4668 -0.3711 0.055 Uiso 1 1 calc R
H30B H 1.0194 0.4544 -0.4473 0.055 Uiso 1 1 calc R
C31 C 1.1243(5) 0.4012(2) -0.3833(4) 0.0716(18) Uani 1 1 d .
H31A H 1.1982 0.3957 -0.3238 0.107 Uiso 1 1 calc R
H31B H 1.1393 0.3965 -0.4430 0.107 Uiso 1 1 calc R
H31C H 1.0610 0.3817 -0.3841 0.107 Uiso 1 1 calc R
C32 C 1.1381(4) 0.4520(2) -0.2075(3) 0.0550(13) Uani 1 1 d .
H32A H 1.2067 0.4700 -0.2040 0.066 Uiso 1 1 calc R
H32B H 1.1663 0.4220 -0.1929 0.066 Uiso 1 1 calc R
C33 C 1.0949(4) 0.46702(15) -0.1327(3) 0.0457(11) Uani 1 1 d .
H33A H 1.0623 0.4961 -0.1497 0.069 Uiso 1 1 calc R
H33B H 1.1619 0.4672 -0.0667 0.069 Uiso 1 1 calc R
H33C H 1.0317 0.4477 -0.1322 0.069 Uiso 1 1 calc R
C34 C 0.7804(4) 0.40493(18) -0.5182(4) 0.0532(13) Uani 1 1 d .
H34A H 0.7095 0.3879 -0.5236 0.064 Uiso 1 1 calc R
H34B H 0.8532 0.3898 -0.4715 0.064 Uiso 1 1 calc R
C35 C 0.7841(5) 0.4075(3) -0.6178(4) 0.081(2) Uani 1 1 d .
H35A H 0.7035 0.4139 -0.6684 0.122 Uiso 1 1 calc R
H35B H 0.8114 0.3799 -0.6333 0.122 Uiso 1 1 calc R
H35C H 0.8398 0.4302 -0.6174 0.122 Uiso 1 1 calc R
C36 C 0.6624(5) 0.46954(17) -0.5278(4) 0.0556(13) Uani 1 1 d .
H36A H 0.6474 0.4734 -0.5986 0.067 Uiso 1 1 calc R
H36B H 0.6682 0.4984 -0.4979 0.067 Uiso 1 1 calc R
C37 C 0.5571(4) 0.4458(2) -0.5219(5) 0.0713(18) Uani 1 1 d .
H37A H 0.5387 0.4203 -0.5647 0.107 Uiso 1 1 calc R
H37B H 0.4867 0.4647 -0.5443 0.107 Uiso 1 1 calc R
H37C H 0.5777 0.4370 -0.4529 0.107 Uiso 1 1 calc R
C38 C 0.8515(4) 0.55442(13) -0.3036(3) 0.0378(9) Uani 1 1 d .
H38A H 0.8915 0.5665 -0.2357 0.045 Uiso 1 1 calc R
H38B H 0.7792 0.5719 -0.3412 0.045 Uiso 1 1 calc R
C39 C 0.9340(5) 0.55622(16) -0.3535(4) 0.0575(14) Uani 1 1 d .
H39A H 1.0073 0.5401 -0.3144 0.086 Uiso 1 1 calc R
H39B H 0.9548 0.5862 -0.3591 0.086 Uiso 1 1 calc R
H39C H 0.8949 0.5436 -0.4201 0.086 Uiso 1 1 calc R
C40 C 0.7324(4) 0.50756(15) -0.2527(3) 0.0415(10) Uani 1 1 d .
H40A H 0.6927 0.4791 -0.2690 0.050 Uiso 1 1 calc R
H40B H 0.6695 0.5298 -0.2818 0.050 Uiso 1 1 calc R
C41 C 0.7886(5) 0.51282(16) -0.1423(3) 0.0482(11) Uani 1 1 d .
H41A H 0.8535 0.4918 -0.1129 0.072 Uiso 1 1 calc R
H41B H 0.7278 0.5082 -0.1158 0.072 Uiso 1 1 calc R
H41C H 0.8215 0.5419 -0.1255 0.072 Uiso 1 1 calc R

loop_
_atom_site_aniso_label
_atom_site_aniso_U_11
_atom_site_aniso_U_22
_atom_site_aniso_U_33
_atom_site_aniso_U_23
_atom_site_aniso_U_13
_atom_site_aniso_U_12
I1 0.03657(13) 0.03759(15) 0.02361(13) 0.00249(10) 0.00375(10) -0.00018(10)
Cd1 0.02063(11) 0.02496(13) 0.02090(13) -0.00185(10) 0.00684(9) 0.00049(9)
O1 0.0299(13) 0.0328(15) 0.0275(14) -0.0005(11) 0.0106(11) 0.0011(11)
N1 0.0212(13) 0.0225(15) 0.0208(14) 0.0013(11) 0.0093(11) 0.0006(11)
C1 0.0204(15) 0.035(2) 0.0202(17) 0.0015(15) 0.0066(13) 0.0000(14)
Li1 0.045(4) 0.024(3) 0.031(4) -0.001(3) 0.018(3) 0.000(3)
I2 0.02887(11) 0.02096(12) 0.03073(13) -0.00206(9) 0.00942(10) -0.00220(8)
Cd2 0.02919(13) 0.02336(14) 0.02605(14) 0.00456(10) 0.01068(11) -0.00020(10)
O2 0.0399(15) 0.0476(18) 0.0279(15) -0.0053(13) 0.0103(12) 0.0051(13)
N2 0.0225(13) 0.0209(15) 0.0224(15) -0.0006(12) 0.0101(11) -0.0009(11)
C2 0.0218(15) 0.0198(16) 0.0207(17) 0.0020(13) 0.0080(13) -0.0013(12)
I3 0.04811(15) 0.02997(14) 0.03751(15) -0.00015(11) 0.02614(12) -0.00679(11)
O3 0.0475(15) 0.0252(14) 0.0353(15) -0.0021(12) 0.0253(13) -0.0036(11)
C3 0.0227(15) 0.0214(17) 0.0186(16) 0.0031(13) 0.0081(13) -0.0010(12)
I4 0.03255(13) 0.03399(15) 0.04313(16) 0.01093(12) 0.01253(11) 0.00561(10)
C4 0.0232(15) 0.0179(16) 0.0223(17) 0.0018(13) 0.0100(13) -0.0017(12)
C5 0.0327(17) 0.0254(19) 0.0225(18) 0.0004(14) 0.0136(15) 0.0018(14)
C6 0.0198(15) 0.032(2) 0.0212(17) -0.0016(14) 0.0074(13) 0.0002(13)
C7 0.0215(15) 0.032(2) 0.0236(18) -0.0028(15) 0.0069(14) 0.0015(13)
C8 0.0277(17) 0.040(2) 0.035(2) -0.0054(18) 0.0150(16) 0.0019(16)
C9 0.0323(19) 0.059(3) 0.032(2) -0.006(2) 0.0198(17) -0.0021(18)
C10 0.0312(18) 0.046(3) 0.034(2) 0.0038(18) 0.0180(17) -0.0017(17)
C11 0.0231(16) 0.037(2) 0.0262(19) 0.0014(16) 0.0105(14) -0.0042(14)
C12 0.0371(19) 0.026(2) 0.037(2) -0.0010(16) 0.0201(17) 0.0052(15)
C13 0.044(2) 0.048(3) 0.046(3) 0.011(2) 0.021(2) 0.022(2)
C14 0.060(3) 0.029(2) 0.058(3) -0.005(2) 0.032(2) 0.002(2)
C15 0.0319(18) 0.038(2) 0.030(2) 0.0112(17) 0.0162(16) 0.0048(16)
C16 0.059(3) 0.035(3) 0.047(3) 0.001(2) 0.004(2) 0.004(2)
C17 0.046(2) 0.044(3) 0.038(2) 0.016(2) 0.017(2) 0.011(2)
C18 0.0229(15) 0.0246(18) 0.0194(17) -0.0010(13) 0.0077(13) 0.0012(13)
C19 0.0251(16) 0.0257(18) 0.0267(18) -0.0030(14) 0.0124(14) -0.0011(13)
C20 0.0255(16) 0.033(2) 0.036(2) 0.0011(17) 0.0162(16) 0.0005(15)
C21 0.0291(17) 0.031(2) 0.037(2) 0.0051(17) 0.0133(16) 0.0095(15)
C22 0.0328(18) 0.0179(18) 0.038(2) 0.0002(15) 0.0148(16) 0.0013(14)
C23 0.0261(16) 0.0254(18) 0.0232(18) 0.0022(14) 0.0089(14) 0.0011(13)
C24 0.0279(17) 0.0244(19) 0.039(2) -0.0035(16) 0.0184(16) -0.0017(14)
C25 0.053(3) 0.031(2) 0.077(4) 0.004(2) 0.046(3) -0.0016(19)
C26 0.0315(19) 0.039(2) 0.045(3) -0.0078(19) 0.0132(18) -0.0055(17)
C27 0.0298(17) 0.0211(18) 0.0288(19) 0.0033(14) 0.0132(15) 0.0011(13)
C28 0.0349(19) 0.028(2) 0.035(2) -0.0051(16) 0.0123(17) -0.0069(15)
C29 0.041(2) 0.035(2) 0.032(2) -0.0003(17) 0.0184(18) -0.0030(16)
C30 0.047(2) 0.056(3) 0.043(3) 0.007(2) 0.027(2) 0.011(2)
C31 0.072(4) 0.077(4) 0.060(4) -0.008(3) 0.021(3) 0.038(3)
C32 0.034(2) 0.087(4) 0.036(3) -0.009(3) 0.0061(19) -0.001(2)
C33 0.052(3) 0.041(3) 0.031(2) -0.0084(19) 0.004(2) -0.002(2)
C34 0.046(3) 0.062(3) 0.050(3) -0.012(2) 0.018(2) 0.005(2)
C35 0.062(3) 0.135(7) 0.049(4) -0.029(4) 0.026(3) -0.008(4)
C36 0.064(3) 0.048(3) 0.040(3) 0.006(2) 0.006(2) 0.018(2)
C37 0.037(3) 0.091(5) 0.069(4) -0.020(3) 0.004(3) 0.010(3)
C38 0.045(2) 0.025(2) 0.044(2) 0.0001(18) 0.019(2) 0.0044(17)
C39 0.086(4) 0.038(3) 0.069(4) 0.010(2) 0.053(3) -0.005(2)
C40 0.047(2) 0.042(3) 0.044(3) 0.000(2) 0.028(2) -0.0004(19)
C41 0.074(3) 0.043(3) 0.038(3) 0.002(2) 0.032(2) -0.002(2)

loop_
_atom_type_symbol
_atom_type_description
_atom_type_scat_dispersion_real
_atom_type_scat_dispersion_imag
_atom_type_scat_source
C C 0.0033 0.0016 'International Tables Vol C Tables 4.2.6.8 and 6.1.1.4'
H H 0.0000 0.0000 'International Tables Vol C Tables 4.2.6.8 and 6.1.1.4'
Li Li -0.0003 0.0001 'International Tables Vol C Tables 4.2.6.8 and 6.1.1.4'
N N 0.0061 0.0033 'International Tables Vol C Tables 4.2.6.8 and 6.1.1.4'
O O 0.0106 0.0060 'International Tables Vol C Tables 4.2.6.8 and 6.1.1.4'
Cd Cd -0.8075 1.2024 'International Tables Vol C Tables 4.2.6.8 and 6.1.1.4'
I I -0.4742 1.8119 'International Tables Vol C Tables 4.2.6.8 and 6.1.1.4'

loop_
_geom_angle_atom_site_label_1
_geom_angle_atom_site_label_2
_geom_angle_atom_site_label_3
_geom_angle
N2 Cd1 N1 91.04(10)
N2 Cd1 I1 121.47(8)
N1 Cd1 I1 119.19(8)
N2 Cd1 I2 99.52(8)
N1 Cd1 I2 95.52(7)
I1 Cd1 I2 122.972(13)
C30 O1 C32 112.5(3)
C30 O1 Li1 121.1(3)
C32 O1 Li1 125.7(3)
C2 N1 C6 122.9(3)
C2 N1 Cd1 118.1(2)
C6 N1 Cd1 118.7(2)
O3 Li1 O2 109.6(3)
O3 Li1 O1 116.6(4)
O2 Li1 O1 111.5(3)
O3 Li1 I3 116.3(3)
O2 Li1 I3 99.1(3)
O1 Li1 I3 102.5(3)
Cd1 I2 Cd2 88.515(16)
C3 Cd2 I4 114.22(8)
C3 Cd2 I3 111.16(8)
I4 Cd2 I3 111.814(19)
C3 Cd2 I2 100.51(8)
I4 Cd2 I2 114.61(3)
I3 Cd2 I2 103.56(2)
C36 O2 C34 114.8(4)
C36 O2 Li1 119.9(3)
C34 O2 Li1 118.9(3)
C4 N2 C18 119.8(3)
C4 N2 Cd1 117.8(2)
C18 N2 Cd1 122.5(2)
N1 C2 C3 124.8(3)
N1 C2 C1 122.1(3)
C3 C2 C1 113.1(3)
Cd2 I3 Li1 119.21(13)
C38 O3 C40 112.2(3)
C38 O3 Li1 129.4(3)
C40 O3 Li1 118.4(3)
C4 C3 C2 128.5(3)
C4 C3 Cd2 102.4(2)
C2 C3 Cd2 103.6(2)
N2 C4 C3 125.1(3)
N2 C4 C5 121.3(3)
C3 C4 C5 113.6(3)
C7 C6 C11 121.4(3)
C7 C6 N1 120.4(3)
C11 C6 N1 117.9(3)
C8 C7 C6 118.1(4)
C8 C7 C12 117.8(3)
C6 C7 C12 124.0(3)
C9 C8 C7 121.4(4)
C10 C9 C8 119.6(4)
C9 C10 C11 121.7(4)
C10 C11 C6 117.6(4)
C10 C11 C15 121.1(4)
C6 C11 C15 121.3(3)
C7 C12 C13 111.2(3)
C7 C12 C14 112.4(4)
C13 C12 C14 109.0(4)
C11 C15 C16 110.7(3)
C11 C15 C17 113.1(3)
C16 C15 C17 109.2(4)
C23 C18 C19 120.9(3)
C23 C18 N2 119.6(3)
C19 C18 N2 119.4(3)
C20 C19 C18 117.9(3)
C20 C19 C24 119.3(3)
C18 C19 C24 122.7(3)
C21 C20 C19 121.6(3)
C20 C21 C22 119.8(3)
C21 C22 C23 121.7(3)
C22 C23 C18 118.1(3)
C22 C23 C27 119.7(3)
C18 C23 C27 122.1(3)
C19 C24 C25 113.7(3)
C19 C24 C26 109.3(3)
C25 C24 C26 109.6(3)
C23 C27 C29 108.9(3)
C23 C27 C28 113.2(3)
C29 C27 C28 110.3(3)
O1 C30 C31 112.3(4)
O1 C32 C33 110.3(4)
O2 C34 C35 112.4(5)
O2 C36 C37 112.8(4)
O3 C38 C39 110.1(3)
O3 C40 C41 113.6(4)

loop_
_geom_bond_atom_site_label_1
_geom_bond_atom_site_label_2
_geom_bond_distance
I1 Cd1 2.6650(9)
Cd1 N2 2.221(3)
Cd1 N1 2.231(3)
Cd1 I2 2.8513(6)
O1 C30 1.421(5)
O1 C32 1.439(5)
O1 Li1 1.957(7)
N1 C2 1.291(4)
N1 C6 1.444(4)
C1 C2 1.509(4)
Li1 O3 1.936(7)
Li1 O2 1.940(7)
Li1 I3 2.867(7)
I2 Cd2 2.8681(11)
Cd2 C3 2.368(3)
Cd2 I4 2.7391(8)
Cd2 I3 2.7634(7)
O2 C36 1.433(5)
O2 C34 1.468(6)
N2 C4 1.304(4)
N2 C18 1.444(4)
C2 C3 1.468(5)
O3 C38 1.433(5)
O3 C40 1.443(5)
C3 C4 1.453(4)
C4 C5 1.514(5)
C6 C7 1.406(5)
C6 C11 1.410(5)
C7 C8 1.395(5)
C7 C12 1.514(6)
C8 C9 1.383(6)
C9 C10 1.381(6)
C10 C11 1.399(5)
C11 C15 1.504(6)
C12 C13 1.531(5)
C12 C14 1.531(6)
C15 C16 1.519(6)
C15 C17 1.526(5)
C18 C23 1.406(5)
C18 C19 1.413(5)
C19 C20 1.398(5)
C19 C24 1.516(5)
C20 C21 1.371(6)
C21 C22 1.377(5)
C22 C23 1.392(5)
C23 C27 1.521(5)
C24 C25 1.520(5)
C24 C26 1.541(6)
C27 C29 1.523(5)
C27 C28 1.532(5)
C30 C31 1.520(7)
C32 C33 1.478(7)
C34 C35 1.489(7)
C36 C37 1.514(8)
C38 C39 1.470(6)
C40 C41 1.491(6)
